data_2222194
loop_
_publ_author_name
'Song, Wen-Dong'
'Wang, Hao'
'Qin, Pei-Wen'
'Li, Shi-Jie'
'Hu, Shi-Wei'

_publ_section_title
;
 Pentaaqua(1<i>H</i>-benzimidazole-5,6-dicarboxylato-\k<i>N</i>^3^)nickel(II)
 pentahydrate
;
_journal_coeditor_code ZL2208
_journal_issue 6
_journal_name_full 'Acta Crystallographica Section E'
_journal_page_first m672
_journal_paper_doi 10.1107/S1600536809018704
_journal_volume 65
_journal_year 2009
_chemical_formula_iupac '[Ni (C9 H4 N2 O4) (H2 O)5] , 5H2 O'
_chemical_formula_moiety 'C9 H14 N2 Ni O9 , 5H2 O'
_chemical_formula_sum 'C9 H24 N2 Ni O14'
_chemical_formula_weight 443.01
_chemical_name_systematic
;
Pentaaqua(1<i>H</i>-benzimidazole-5,6-dicarboxylato-\k<i>N</i>^3^)nickel(II)
pentahydrate
;
_space_group_IT_number 2
_symmetry_cell_setting triclinic
_symmetry_space_group_name_Hall '-P 1'
_symmetry_space_group_name_H-M 'P -1'
_atom_sites_solution_hydrogens geom
_atom_sites_solution_primary direct
_atom_sites_solution_secondary difmap
_audit_creation_method SHELXL97
_cell_angle_alpha 78.29(3)
_cell_angle_beta 78.65(3)
_cell_angle_gamma 74.92(3)
_cell_formula_units_Z 2
_cell_length_a 6.8436(14)
_cell_length_b 11.434(2)
_cell_length_c 12.344(3)
_cell_measurement_reflns_used 3600
_cell_measurement_temperature 293(2)
_cell_measurement_theta_max 28
_cell_measurement_theta_min 1.36
_cell_volume 902.6(4)
_computing_cell_refinement 'RAPID-AUTO (Rigaku, 1998)'
_computing_data_collection 'RAPID-AUTO (Rigaku, 1998)'
_computing_data_reduction 'CrystalStructure (Rigaku/MSC, 2002)'
_computing_molecular_graphics 'ORTEPII (Johnson, 1976)'
_computing_publication_material 'SHELXL97 (Sheldrick, 2008)'
_computing_structure_refinement 'SHELXL97 (Sheldrick, 2008)'
_computing_structure_solution 'SHELXS97 (Sheldrick, 2008)'
_diffrn_ambient_temperature 293(2)
_diffrn_measured_fraction_theta_full 0.993
_diffrn_measured_fraction_theta_max 0.993
_diffrn_measurement_device_type 'Rigaku Mercury CCD'
_diffrn_measurement_method \w
_diffrn_radiation_monochromator graphite
_diffrn_radiation_source 'fine-focus sealed tube'
_diffrn_radiation_type MoK\a
_diffrn_radiation_wavelength 0.71073
_diffrn_reflns_av_R_equivalents 0.0481
_diffrn_reflns_av_sigmaI/netI 0.0638
_diffrn_reflns_limit_h_max 8
_diffrn_reflns_limit_h_min -8
_diffrn_reflns_limit_k_max 13
_diffrn_reflns_limit_k_min -13
_diffrn_reflns_limit_l_max 13
_diffrn_reflns_limit_l_min -14
_diffrn_reflns_number 7176
_diffrn_reflns_theta_full 25.20
_diffrn_reflns_theta_max 25.20
_diffrn_reflns_theta_min 3.12
_diffrn_standards_number 0
_exptl_absorpt_coefficient_mu 1.148
_exptl_absorpt_correction_T_max 0.793
_exptl_absorpt_correction_T_min 0.725
_exptl_absorpt_correction_type multi-scan
_exptl_absorpt_process_details '(REQAB; Jacobson, 1998)'
_exptl_crystal_colour blue
_exptl_crystal_density_diffrn 1.630
_exptl_crystal_density_method 'not measured'
_exptl_crystal_description block
_exptl_crystal_F_000 464
_exptl_crystal_size_max 0.31
_exptl_crystal_size_mid 0.25
_exptl_crystal_size_min 0.21
_refine_diff_density_max 1.530
_refine_diff_density_min -0.598
_refine_ls_extinction_method none
_refine_ls_goodness_of_fit_ref 1.138
_refine_ls_hydrogen_treatment constr
_refine_ls_matrix_type full
_refine_ls_number_parameters 235
_refine_ls_number_reflns 3228
_refine_ls_number_restraints 30
_refine_ls_restrained_S_all 1.133
_refine_ls_R_factor_all 0.0636
_refine_ls_R_factor_gt 0.0559
_refine_ls_shift/su_max 0.001
_refine_ls_shift/su_mean 0.000
_refine_ls_structure_factor_coef Fsqd
_refine_ls_weighting_details 'calc w = 1/[\s^2^(Fo^2^)+(0.0905P)^2^+1.2897P] where P=(Fo^2^+2Fc^2^)/3'
_refine_ls_weighting_scheme calc
_refine_ls_wR_factor_gt 0.1606
_refine_ls_wR_factor_ref 0.1672
_reflns_number_gt 2851
_reflns_number_total 3228
_reflns_threshold_expression I>2\s(I)
_cod_data_source_file zl2208.cif
_cod_data_source_block I
_cod_original_cell_volume 902.6(3)
_cod_database_code 2222194
_cod_database_fobs_code 2222194

loop_
_symmetry_equiv_pos_as_xyz
'x, y, z'
'-x, -y, -z'

loop_
_atom_site_type_symbol
_atom_site_label
_atom_site_fract_x
_atom_site_fract_y
_atom_site_fract_z
_atom_site_U_iso_or_equiv
_atom_site_adp_type
_atom_site_calc_flag
_atom_site_refinement_flags
_atom_site_occupancy
_atom_site_disorder_assembly
_atom_site_disorder_group
C C1 0.3714(6) 0.5621(4) 0.7112(3) 0.0205(8) Uani d . 1 . .
N N1 0.3498(6) 0.3063(3) 0.9967(3) 0.0272(8) Uani d . 1 . .
H H1 0.3074 0.3078 1.0669 0.033 Uiso calc R 1 . .
Ni Ni1 0.59930(7) 0.09723(4) 0.74101(4) 0.0200(2) Uani d . 1 . .
O O1 0.2171(5) 0.6926(3) 0.5614(3) 0.0379(8) Uani d . 1 . .
C C2 0.4484(6) 0.4375(3) 0.7118(3) 0.0210(8) Uani d . 1 . .
H H2 0.5106 0.4068 0.6460 0.025 Uiso calc R 1 . .
N N2 0.4903(5) 0.2318(3) 0.8396(3) 0.0224(7) Uani d . 1 . .
O O2 0.5536(5) 0.6543(3) 0.5459(2) 0.0346(8) Uani d . 1 . .
C C3 0.4301(6) 0.3595(3) 0.8136(3) 0.0209(8) Uani d . 1 . .
O O3 0.0491(5) 0.7830(3) 0.8792(3) 0.0346(8) Uani d . 1 . .
C C4 0.3381(6) 0.4072(4) 0.9121(3) 0.0230(8) Uani d . 1 . .
O O4 0.3074(5) 0.8139(3) 0.7441(3) 0.0328(7) Uani d . 1 . .
C C5 0.2592(6) 0.5316(4) 0.9124(3) 0.0253(9) Uani d . 1 . .
H H5 0.1973 0.5617 0.9785 0.030 Uiso calc R 1 . .
C C6 0.2755(6) 0.6096(4) 0.8113(3) 0.0222(8) Uani d . 1 . .
C C7 0.4385(7) 0.2068(4) 0.9496(3) 0.0258(9) Uani d . 1 . .
H H7 0.4618 0.1277 0.9898 0.031 Uiso calc R 1 . .
C C8 0.2025(6) 0.7459(4) 0.8107(3) 0.0243(9) Uani d . 1 . .
C C9 0.3812(6) 0.6449(3) 0.5979(3) 0.0217(8) Uani d . 1 . .
O O1W 0.3920(4) 0.1803(3) 0.6302(2) 0.0284(7) Uani d D 1 . .
H H2W 0.4303 0.2272 0.5727 0.043 Uiso d RD 1 . .
H H1W 0.3513 0.1237 0.6138 0.043 Uiso d RD 1 . .
O O2W 0.8180(4) 0.1821(3) 0.6393(2) 0.0274(6) Uani d D 1 . .
H H3W 0.8697 0.2273 0.6656 0.041 Uiso d RD 1 . .
H H4W 0.7925 0.2129 0.5744 0.041 Uiso d RD 1 . .
O O3W 0.7170(6) -0.0427(3) 0.6518(3) 0.0463(10) Uani d D 1 . .
H H5W 0.7472 -0.1164 0.6823 0.070 Uiso d RD 1 . .
H H6W 0.7539 -0.0344 0.5822 0.070 Uiso d RD 1 . .
O O4W 0.7928(5) 0.0082(3) 0.8549(3) 0.0313(7) Uani d D 1 . .
H H7W 0.8647 -0.0596 0.8391 0.047 Uiso d RD 1 . .
H H8W 0.8618 0.0475 0.8765 0.047 Uiso d RD 1 . .
O O5W 0.3802(5) 0.0021(3) 0.8336(2) 0.0285(7) Uani d D 1 . .
H H9W 0.2734 0.0489 0.8607 0.043 Uiso d RD 1 . .
H H10W 0.3518 -0.0525 0.8072 0.043 Uiso d RD 1 . .
O O6W 0.8012(5) 0.9831(3) 0.4213(2) 0.0340(7) Uani d D 1 . .
H H11W 0.7615 1.0420 0.3717 0.051 Uiso d RD 1 . .
H H12W 0.9257 0.9499 0.4049 0.051 Uiso d RD 1 . .
O O7W 0.2893(5) 0.2719(3) 0.2313(3) 0.0372(8) Uani d D 1 . .
H H14W 0.4128 0.2554 0.2398 0.056 Uiso d RD 1 . .
H H13W 0.2201 0.3317 0.2624 0.056 Uiso d RD 1 . .
O O8W 0.9187(5) 0.5590(3) 0.6314(3) 0.0431(8) Uani d D 1 . .
H H16W 0.8200 0.5777 0.5952 0.065 Uiso d RD 1 . .
H H15W 1.0137 0.5932 0.5982 0.065 Uiso d RD 1 . .
O O9W -0.0044(5) 0.8476(3) 0.0863(3) 0.0378(8) Uani d D 1 . .
H H18W 0.0184 0.7895 0.1395 0.057 Uiso d RD 1 . .
H H17W 0.0075 0.8220 0.0257 0.057 Uiso d RD 1 . .
O O10W 0.0100(5) 0.3191(3) 0.7221(3) 0.0406(8) Uani d D 1 . .
H H19W -0.0044 0.3950 0.7006 0.061 Uiso d RD 1 . .
H H20W 0.1257 0.2800 0.6958 0.061 Uiso d RD 1 . .

loop_
_atom_site_aniso_label
_atom_site_aniso_U_11
_atom_site_aniso_U_22
_atom_site_aniso_U_33
_atom_site_aniso_U_12
_atom_site_aniso_U_13
_atom_site_aniso_U_23
C1 0.0213(19) 0.021(2) 0.0181(18) -0.0063(15) -0.0026(15) 0.0000(15)
N1 0.041(2) 0.0185(17) 0.0163(16) -0.0034(14) -0.0012(15) 0.0021(13)
Ni1 0.0245(3) 0.0148(3) 0.0184(3) -0.0027(2) -0.0024(2) -0.00091(19)
O1 0.0319(17) 0.0426(19) 0.0323(16) -0.0088(14) -0.0108(13) 0.0156(14)
C2 0.025(2) 0.0178(19) 0.0179(18) -0.0028(15) -0.0014(15) -0.0019(14)
N2 0.0285(18) 0.0143(16) 0.0211(16) -0.0028(13) -0.0034(14) 0.0013(12)
O2 0.0295(16) 0.0383(18) 0.0272(16) -0.0074(13) -0.0024(13) 0.0123(13)
C3 0.0221(19) 0.0179(19) 0.0218(19) -0.0035(15) -0.0035(15) -0.0023(15)
O3 0.0371(17) 0.0234(16) 0.0344(17) 0.0036(13) 0.0036(14) -0.0068(12)
C4 0.028(2) 0.021(2) 0.0189(19) -0.0063(16) -0.0015(16) -0.0002(14)
O4 0.0382(18) 0.0188(15) 0.0391(17) -0.0077(12) -0.0007(14) -0.0031(12)
C5 0.031(2) 0.021(2) 0.0205(19) -0.0028(16) -0.0002(16) -0.0037(15)
C6 0.023(2) 0.017(2) 0.024(2) -0.0018(15) -0.0034(16) -0.0027(15)
C7 0.035(2) 0.0179(19) 0.022(2) -0.0049(16) -0.0046(17) 0.0015(15)
C8 0.030(2) 0.018(2) 0.024(2) -0.0036(16) -0.0074(17) -0.0021(15)
C9 0.030(2) 0.0166(19) 0.0192(19) -0.0058(16) -0.0053(16) -0.0015(14)
O1W 0.0327(16) 0.0282(16) 0.0246(14) -0.0124(12) -0.0063(12) 0.0039(11)
O2W 0.0297(15) 0.0283(16) 0.0238(14) -0.0103(12) -0.0053(12) 0.0023(11)
O3W 0.081(3) 0.0219(16) 0.0287(17) -0.0075(16) 0.0088(17) -0.0086(13)
O4W 0.0315(16) 0.0221(15) 0.0396(17) 0.0020(12) -0.0139(13) -0.0052(12)
O5W 0.0327(16) 0.0227(15) 0.0292(15) -0.0092(12) 0.0025(12) -0.0053(11)
O6W 0.0355(18) 0.0310(17) 0.0306(16) -0.0042(13) -0.0035(13) 0.0006(12)
O7W 0.0381(18) 0.0401(19) 0.0320(17) -0.0067(14) -0.0040(14) -0.0067(14)
O8W 0.0349(18) 0.039(2) 0.052(2) -0.0080(15) -0.0099(15) 0.0024(15)
O9W 0.0462(19) 0.0365(18) 0.0310(16) -0.0061(15) -0.0090(15) -0.0077(13)
O10W 0.0358(18) 0.0334(18) 0.051(2) -0.0075(14) -0.0088(15) -0.0022(15)

loop_
_atom_type_symbol
_atom_type_description
_atom_type_scat_dispersion_real
_atom_type_scat_dispersion_imag
_atom_type_scat_source
C C 0.0033 0.0016 'International Tables Vol C Tables 4.2.6.8 and 6.1.1.4'
H H 0.0000 0.0000 'International Tables Vol C Tables 4.2.6.8 and 6.1.1.4'
N N 0.0061 0.0033 'International Tables Vol C Tables 4.2.6.8 and 6.1.1.4'
Ni Ni 0.3393 1.1124 'International Tables Vol C Tables 4.2.6.8 and 6.1.1.4'
O O 0.0106 0.0060 'International Tables Vol C Tables 4.2.6.8 and 6.1.1.4'

loop_
_geom_angle_atom_site_label_1
_geom_angle_atom_site_label_2
_geom_angle_atom_site_label_3
_geom_angle_site_symmetry_1
_geom_angle_site_symmetry_3
_geom_angle
_geom_angle_publ_flag
C2 C1 C6 . . 121.3(3) ?
C2 C1 C9 . . 117.1(3) ?
C6 C1 C9 . . 121.5(3) ?
C7 N1 C4 . . 107.6(3) ?
C7 N1 H1 . . 126.2 ?
C4 N1 H1 . . 126.2 ?
O3W Ni1 O4W . . 88.73(14) ?
O3W Ni1 N2 . . 176.19(13) ?
O4W Ni1 N2 . . 87.52(13) ?
O3W Ni1 O2W . . 86.14(14) ?
O4W Ni1 O2W . . 92.83(12) ?
N2 Ni1 O2W . . 94.75(13) ?
O3W Ni1 O1W . . 90.63(14) ?
O4W Ni1 O1W . . 176.58(11) ?
N2 Ni1 O1W . . 93.07(13) ?
O2W Ni1 O1W . . 90.49(11) ?
O3W Ni1 O5W . . 89.34(13) ?
O4W Ni1 O5W . . 88.84(13) ?
N2 Ni1 O5W . . 89.88(13) ?
O2W Ni1 O5W . . 175.15(11) ?
O1W Ni1 O5W . . 87.79(12) ?
C1 C2 C3 . . 118.0(4) ?
C1 C2 H2 . . 121.0 ?
C3 C2 H2 . . 121.0 ?
C7 N2 C3 . . 104.9(3) ?
C7 N2 Ni1 . . 122.5(3) ?
C3 N2 Ni1 . . 132.1(3) ?
C2 C3 N2 . . 130.8(4) ?
C2 C3 C4 . . 120.3(4) ?
N2 C3 C4 . . 108.9(3) ?
N1 C4 C5 . . 132.6(4) ?
N1 C4 C3 . . 105.3(3) ?
C5 C4 C3 . . 122.2(4) ?
C6 C5 C4 . . 117.8(4) ?
C6 C5 H5 . . 121.1 ?
C4 C5 H5 . . 121.1 ?
C5 C6 C1 . . 120.4(4) ?
C5 C6 C8 . . 118.6(3) ?
C1 C6 C8 . . 120.9(3) ?
N2 C7 N1 . . 113.3(3) ?
N2 C7 H7 . . 123.4 ?
N1 C7 H7 . . 123.4 ?
O3 C8 O4 . . 124.7(4) ?
O3 C8 C6 . . 118.0(4) ?
O4 C8 C6 . . 117.1(3) ?
O1 C9 O2 . . 124.9(4) ?
O1 C9 C1 . . 117.3(3) ?
O2 C9 C1 . . 117.7(4) ?
Ni1 O1W H2W . . 117.9 ?
Ni1 O1W H1W . . 106.6 ?
H2W O1W H1W . . 111.6 ?
Ni1 O2W H3W . . 119.4 ?
Ni1 O2W H4W . . 115.2 ?
H3W O2W H4W . . 111.6 ?
Ni1 O3W H5W . . 122.7 ?
Ni1 O3W H6W . . 125.1 ?
H5W O3W H6W . . 111.9 ?
Ni1 O4W H7W . . 113.0 ?
Ni1 O4W H8W . . 119.4 ?
H7W O4W H8W . . 111.4 ?
Ni1 O5W H9W . . 112.7 ?
Ni1 O5W H10W . . 119.8 ?
H9W O5W H10W . . 111.1 ?
H11W O6W H12W . . 111.6 ?
H14W O7W H13W . . 111.7 ?
H16W O8W H15W . . 111.6 ?
H18W O9W H17W . . 111.7 ?
H19W O10W H20W . . 111.4 ?

loop_
_geom_bond_atom_site_label_1
_geom_bond_atom_site_label_2
_geom_bond_site_symmetry_2
_geom_bond_distance
_geom_bond_publ_flag
C1 C2 . 1.383(5) ?
C1 C6 . 1.422(6) ?
C1 C9 . 1.522(5) ?
N1 C7 . 1.332(5) ?
N1 C4 . 1.387(5) ?
N1 H1 . 0.8600 ?
Ni1 O3W . 2.029(3) ?
Ni1 O4W . 2.053(3) ?
Ni1 N2 . 2.052(3) ?
Ni1 O2W . 2.069(3) ?
Ni1 O1W . 2.078(3) ?
Ni1 O5W . 2.099(3) ?
O1 C9 . 1.242(5) ?
C2 C3 . 1.390(5) ?
C2 H2 . 0.9300 ?
N2 C7 . 1.325(5) ?
N2 C3 . 1.398(5) ?
O2 C9 . 1.247(5) ?
C3 C4 . 1.400(6) ?
O3 C8 . 1.250(5) ?
C4 C5 . 1.384(6) ?
O4 C8 . 1.263(5) ?
C5 C6 . 1.383(5) ?
C5 H5 . 0.9300 ?
C6 C8 . 1.506(5) ?
C7 H7 . 0.9300 ?
O1W H2W . 0.8400 ?
O1W H1W . 0.8400 ?
O2W H3W . 0.8400 ?
O2W H4W . 0.8400 ?
O3W H5W . 0.8400 ?
O3W H6W . 0.8400 ?
O4W H7W . 0.8400 ?
O4W H8W . 0.8400 ?
O5W H9W . 0.8400 ?
O5W H10W . 0.8400 ?
O6W H11W . 0.8400 ?
O6W H12W . 0.8400 ?
O7W H14W . 0.8400 ?
O7W H13W . 0.8400 ?
O8W H16W . 0.8400 ?
O8W H15W . 0.8400 ?
O9W H18W . 0.8400 ?
O9W H17W . 0.8400 ?
O10W H19W . 0.8400 ?
O10W H20W . 0.8400 ?

loop_
_geom_hbond_atom_site_label_D
_geom_hbond_atom_site_label_H
_geom_hbond_atom_site_label_A
_geom_hbond_site_symmetry_A
_geom_hbond_distance_DH
_geom_hbond_distance_HA
_geom_hbond_distance_DA
_geom_hbond_angle_DHA
O10W H20W O1W . 0.84 2.00 2.836(4) 176.4
O10W H19W O8W 1_455 0.84 1.88 2.703(5) 165.9
O9W H17W O3 1_554 0.84 1.90 2.733(5) 172.2
O9W H18W O10W 2_566 0.84 1.91 2.720(5) 163.0
O8W H15W O1 1_655 0.84 1.95 2.765(5) 163.3
O8W H16W O2 . 0.84 1.96 2.775(5) 162.3
O7W H13W O8W 2_666 0.84 1.93 2.754(5) 165.2
O7W H14W O4 2_666 0.84 1.91 2.734(5) 168.7
O6W H12W O2W 2_766 0.84 2.06 2.857(4) 158.9
O6W H11W O4 2_676 0.84 1.97 2.808(4) 174.3
O5W H10W O4 1_545 0.84 1.96 2.800(4) 175.7
O5W H9W O9W 2_566 0.84 1.98 2.817(4) 173.3
O4W H8W O9W 2_666 0.84 1.90 2.736(5) 173.4
O4W H7W O3 1_645 0.84 1.94 2.709(4) 150.9
O3W H6W O6W 1_545 0.84 1.93 2.761(4) 172.2
O3W H5W O7W 2_656 0.84 1.93 2.729(5) 159.2
O2W H4W O1 2_666 0.84 1.80 2.620(4) 163.5
O2W H3W O10W 1_655 0.84 1.90 2.734(5) 174.7
O1W H1W O6W 2_666 0.84 1.96 2.783(5) 167.6
O1W H2W O2 2_666 0.84 1.79 2.612(4) 165.8
N1 H1 O7W 1_556 0.86 1.97 2.803(5) 162.2
